data_9005619
loop_
_publ_author_name
'Carraro, A.'

_publ_section_title
;
 Crystal chemistry of Cr-spinels from a suite of spinel peridotite mantle
 xenoliths from the Predazzo Area (Dolomites, Northern Italy)
 Sample: CRSP1
;
_journal_name_full 'European Journal of Mineralogy'
_journal_page_first 681
_journal_page_last 688
_journal_paper_doi 10.1127/0935-1221/2003/0015-0681
_journal_volume 15
_journal_year 2003
_chemical_compound_source 'Predazzo area, Dolomites, Northern Italy'
_chemical_formula_sum 'Al1.141 Cr0.783 Fe0.304 Mg0.756 Mn0.004 Ni0.005 O4 Si0.002 Ti0.005'
_chemical_name_mineral Spinel
_space_group_IT_number 227
_symmetry_space_group_name_Hall '-F 4vw 2vw 3'
_symmetry_space_group_name_H-M 'F d -3 m :2'
_cell_angle_alpha 90
_cell_angle_beta 90
_cell_angle_gamma 90
_cell_length_a 8.214
_cell_length_b 8.214
_cell_length_c 8.214
_cell_formula_units_Z 8
_cell_volume 554.197
_database_code_amcsd 0007009
_exptl_crystal_density_diffrn 4.115
_cod_original_sg_symbol_H-M 'F d 3 m'
_cod_original_formula_sum 'Mg.756 Al1.141 Fe.304 Mn.004 Si.002 Cr.783 Ni.005 Ti.005 O4'
_cod_database_code 9005619

loop_
_space_group_symop_operation_xyz
x,y,z
x,1/2+y,1/2+z
1/2+x,y,1/2+z
1/2+x,1/2+y,z
3/4+z,1/2-x,1/4+y
3/4+z,-x,3/4+y
1/4+z,1/2-x,3/4+y
1/4+z,-x,1/4+y
3/4-y,1/2+z,1/4-x
3/4-y,+z,3/4-x
1/4-y,1/2+z,3/4-x
1/4-y,+z,1/4-x
3/4+x,1/2-y,1/4+z
3/4+x,-y,3/4+z
1/4+x,1/2-y,3/4+z
1/4+x,-y,1/4+z
3/4-z,1/2+x,1/4-y
3/4-z,+x,3/4-y
1/4-z,1/2+x,3/4-y
1/4-z,+x,1/4-y
3/4+y,1/2-z,1/4+x
3/4+y,-z,3/4+x
1/4+y,1/2-z,3/4+x
1/4+y,-z,1/4+x
3/4-x,1/2+y,1/4-z
3/4-x,+y,3/4-z
1/4-x,1/2+y,3/4-z
1/4-x,+y,1/4-z
1/2+x,3/4-z,1/4-y
1/2+x,1/4-z,3/4-y
+x,3/4-z,3/4-y
+x,1/4-z,1/4-y
1/2-z,3/4+y,1/4+x
1/2-z,1/4+y,3/4+x
-z,3/4+y,3/4+x
-z,1/4+y,1/4+x
1/2+y,3/4-x,1/4-z
1/2+y,1/4-x,3/4-z
+y,3/4-x,3/4-z
+y,1/4-x,1/4-z
1/2-x,3/4+z,1/4+y
1/2-x,1/4+z,3/4+y
-x,3/4+z,3/4+y
-x,1/4+z,1/4+y
1/2+z,3/4-y,1/4-x
1/2+z,1/4-y,3/4-x
+z,3/4-y,3/4-x
+z,1/4-y,1/4-x
1/2-y,3/4+x,1/4+z
1/2-y,1/4+x,3/4+z
-y,3/4+x,3/4+z
-y,1/4+x,1/4+z
x,1/2+z,1/2+y
x,+z,+y
1/2+x,1/2+z,+y
1/2+x,+z,1/2+y
-z,1/2-y,1/2-x
-z,-y,-x
1/2-z,1/2-y,-x
1/2-z,-y,1/2-x
y,1/2+x,1/2+z
y,+x,+z
1/2+y,1/2+x,+z
1/2+y,+x,1/2+z
-x,1/2-z,1/2-y
-x,-z,-y
1/2-x,1/2-z,-y
1/2-x,-z,1/2-y
z,1/2+y,1/2+x
z,+y,+x
1/2+z,1/2+y,+x
1/2+z,+y,1/2+x
-y,1/2-x,1/2-z
-y,-x,-z
1/2-y,1/2-x,-z
1/2-y,-x,1/2-z
3/4+z,1/4+x,1/2-y
3/4+z,3/4+x,-y
1/4+z,1/4+x,-y
1/4+z,3/4+x,1/2-y
3/4-y,1/4-z,1/2+x
3/4-y,3/4-z,+x
1/4-y,1/4-z,+x
1/4-y,3/4-z,1/2+x
3/4+x,1/4+y,1/2-z
3/4+x,3/4+y,-z
1/4+x,1/4+y,-z
1/4+x,3/4+y,1/2-z
3/4-z,1/4-x,1/2+y
3/4-z,3/4-x,+y
1/4-z,1/4-x,+y
1/4-z,3/4-x,1/2+y
3/4+y,1/4+z,1/2-x
3/4+y,3/4+z,-x
1/4+y,1/4+z,-x
1/4+y,3/4+z,1/2-x
3/4-x,1/4-y,1/2+z
3/4-x,3/4-y,+z
1/4-x,1/4-y,+z
1/4-x,3/4-y,1/2+z
-z,3/4+x,3/4+y
-z,1/4+x,1/4+y
1/2-z,3/4+x,1/4+y
1/2-z,1/4+x,3/4+y
y,3/4-z,3/4-x
y,1/4-z,1/4-x
1/2+y,3/4-z,1/4-x
1/2+y,1/4-z,3/4-x
-x,3/4+y,3/4+z
-x,1/4+y,1/4+z
1/2-x,3/4+y,1/4+z
1/2-x,1/4+y,3/4+z
z,3/4-x,3/4-y
z,1/4-x,1/4-y
1/2+z,3/4-x,1/4-y
1/2+z,1/4-x,3/4-y
-y,3/4+z,3/4+x
-y,1/4+z,1/4+x
1/2-y,3/4+z,1/4+x
1/2-y,1/4+z,3/4+x
x,3/4-y,3/4-z
x,1/4-y,1/4-z
1/2+x,3/4-y,1/4-z
1/2+x,1/4-y,3/4-z
1/4-x,1/2+z,3/4-y
1/4-x,+z,1/4-y
3/4-x,1/2+z,1/4-y
3/4-x,+z,3/4-y
1/4+z,1/2-y,3/4+x
1/4+z,-y,1/4+x
3/4+z,1/2-y,1/4+x
3/4+z,-y,3/4+x
1/4-y,1/2+x,3/4-z
1/4-y,+x,1/4-z
3/4-y,1/2+x,1/4-z
3/4-y,+x,3/4-z
1/4+x,1/2-z,3/4+y
1/4+x,-z,1/4+y
3/4+x,1/2-z,1/4+y
3/4+x,-z,3/4+y
1/4-z,1/2+y,3/4-x
1/4-z,+y,1/4-x
3/4-z,1/2+y,1/4-x
3/4-z,+y,3/4-x
1/4+y,1/2-x,3/4+z
1/4+y,-x,1/4+z
3/4+y,1/2-x,1/4+z
3/4+y,-x,3/4+z
3/4-x,3/4-z,y
3/4-x,1/4-z,1/2+y
1/4-x,3/4-z,1/2+y
1/4-x,1/4-z,y
3/4+z,3/4+y,-x
3/4+z,1/4+y,1/2-x
1/4+z,3/4+y,1/2-x
1/4+z,1/4+y,-x
3/4-y,3/4-x,z
3/4-y,1/4-x,1/2+z
1/4-y,3/4-x,1/2+z
1/4-y,1/4-x,z
3/4+x,3/4+z,-y
3/4+x,1/4+z,1/2-y
1/4+x,3/4+z,1/2-y
1/4+x,1/4+z,-y
3/4-z,3/4-y,x
3/4-z,1/4-y,1/2+x
1/4-z,3/4-y,1/2+x
1/4-z,1/4-y,x
3/4+y,3/4+x,-z
3/4+y,1/4+x,1/2-z
1/4+y,3/4+x,1/2-z
1/4+y,1/4+x,-z
-z,-x,-y
-z,1/2-x,1/2-y
1/2-z,-x,1/2-y
1/2-z,1/2-x,-y
y,z,x
y,1/2+z,1/2+x
1/2+y,z,1/2+x
1/2+y,1/2+z,x
-x,-y,-z
-x,1/2-y,1/2-z
1/2-x,-y,1/2-z
1/2-x,1/2-y,-z
z,x,y
z,1/2+x,1/2+y
1/2+z,x,1/2+y
1/2+z,1/2+x,y
-y,-z,-x
-y,1/2-z,1/2-x
1/2-y,-z,1/2-x
1/2-y,1/2-z,-x

loop_
_atom_site_label
_atom_site_fract_x
_atom_site_fract_y
_atom_site_fract_z
_atom_site_occupancy
_atom_site_U_iso_or_equiv
MgT 0.12500 0.12500 0.12500 0.65900 0.00660
AlT 0.12500 0.12500 0.12500 0.05900 0.00660
Fe2T 0.12500 0.12500 0.12500 0.24400 0.00660
Fe3T 0.12500 0.12500 0.12500 0.03200 0.00660
MnT 0.12500 0.12500 0.12500 0.00400 0.00660
SiT 0.12500 0.12500 0.12500 0.00200 0.00660
AlM 0.50000 0.50000 0.50000 0.54100 0.00420
CrM 0.50000 0.50000 0.50000 0.39150 0.00420
MgM 0.50000 0.50000 0.50000 0.04850 0.00420
Fe2M 0.50000 0.50000 0.50000 0.00050 0.00420
Fe3M 0.50000 0.50000 0.50000 0.01350 0.00420
NiM 0.50000 0.50000 0.50000 0.00250 0.00420
TiM 0.50000 0.50000 0.50000 0.00250 0.00420
O 0.26280 0.26280 0.26280 1.00000 0.00770

loop_
_cod_related_entry_id
_cod_related_entry_database
_cod_related_entry_code
1 AMCSD 0007009
